data_7127867
loop_
_publ_author_name
'Xie, Yi-Wen'
'Zhao, Zhen-Ni'
'Lin, Zi-Wei'
'Wang, Yu-Hao'
'Liu, Ya-Qun'
'Huang, Yi-Yong'

_publ_section_title
;
 Asymmetric Petasis reaction for the synthesis of chiral \a- and
 \b-butadienyl amines.
;
_journal_issue 19
_journal_name_full 'Chemical communications (Cambridge, England)'
_journal_page_first 2364
_journal_page_last 2367
_journal_paper_doi 10.1039/d0cc08241d
_journal_volume 57
_journal_year 2021
_chemical_formula_moiety 'C19 H21 N O2'
_chemical_formula_sum 'C19 H21 N O2'
_chemical_formula_weight 295.37
_space_group_crystal_system monoclinic
_space_group_IT_number 5
_space_group_name_Hall 'C 2y'
_space_group_name_H-M_alt 'C 1 2 1'
_atom_sites_solution_hydrogens mixed
_atom_sites_solution_primary dual
_audit_creation_date 2020-01-07
_audit_creation_method
; 
Olex2 1.2 
(compiled 2018.05.29 svn.r3508 for OlexSys, GUI svn.r5506) 
;
_audit_update_record
;
2020-08-13 deposited with the CCDC.	2021-01-26 downloaded from the CCDC.
;
_cell_angle_alpha 90
_cell_angle_beta 95.370(2)
_cell_angle_gamma 90
_cell_formula_units_Z 4
_cell_length_a 27.510(2)
_cell_length_b 5.7053(5)
_cell_length_c 10.3731(9)
_cell_measurement_reflns_used 7731
_cell_measurement_temperature 293(2)
_cell_measurement_theta_max 29.42
_cell_measurement_theta_min 2.36
_cell_volume 1620.9(2)
_computing_cell_refinement 'SAINT v7.68A (Bruker, 2009)'
_computing_data_collection 'Bruker APEX2'
_computing_data_reduction 'SAINT v7.68A (Bruker, 2009)'
_computing_molecular_graphics 'Olex2 (Dolomanov et al., 2009)'
_computing_publication_material 'Olex2 (Dolomanov et al., 2009)'
_computing_structure_refinement 'XL (Sheldrick, 2008)'
_computing_structure_solution 'XM (Sheldrick, 2008)'
_diffrn_ambient_temperature 273.15
_diffrn_measured_fraction_theta_full 1.000
_diffrn_measured_fraction_theta_max 0.934
_diffrn_measurement_device_type 'Bruker APEX-II CCD'
_diffrn_measurement_method '\f and \w scans'
_diffrn_radiation_monochromator graphite
_diffrn_radiation_type MoK\a
_diffrn_radiation_wavelength 0.71073
_diffrn_reflns_av_R_equivalents 0.0157
_diffrn_reflns_av_unetI/netI 0.0153
_diffrn_reflns_Laue_measured_fraction_full 1.000
_diffrn_reflns_Laue_measured_fraction_max 0.934
_diffrn_reflns_limit_h_max 38
_diffrn_reflns_limit_h_min -33
_diffrn_reflns_limit_k_max 7
_diffrn_reflns_limit_k_min -7
_diffrn_reflns_limit_l_max 13
_diffrn_reflns_limit_l_min -13
_diffrn_reflns_number 12012
_diffrn_reflns_point_group_measured_fraction_full 0.999
_diffrn_reflns_point_group_measured_fraction_max 0.906
_diffrn_reflns_theta_full 25.242
_diffrn_reflns_theta_max 29.675
_diffrn_reflns_theta_min 1.487
_diffrn_standards_number 0
_exptl_absorpt_coefficient_mu 0.078
_exptl_absorpt_correction_T_max 0.7459
_exptl_absorpt_correction_T_min 0.6603
_exptl_absorpt_correction_type multi-scan
_exptl_absorpt_process_details
'SADABS-2008/1 (Bruker,2008) was used for absorption correction. wR2(int) was 0.0900 before and 0.0311 after correction. The Ra'
_exptl_crystal_density_diffrn 1.210
_exptl_crystal_F_000 632
_refine_diff_density_max 0.262
_refine_diff_density_min -0.141
_refine_diff_density_rms 0.032
_refine_ls_abs_structure_details
; 
 Flack x determined using 1625 quotients [(I+)-(I-)]/[(I+)+(I-)] 
 (Parsons, Flack and Wagner, Acta Cryst. B69 (2013) 249-259). 
;
_refine_ls_abs_structure_Flack -0.6(2)
_refine_ls_extinction_method none
_refine_ls_goodness_of_fit_ref 1.033
_refine_ls_hydrogen_treatment mixed
_refine_ls_matrix_type full
_refine_ls_number_parameters 203
_refine_ls_number_reflns 4164
_refine_ls_number_restraints 1
_refine_ls_restrained_S_all 1.033
_refine_ls_R_factor_all 0.0402
_refine_ls_R_factor_gt 0.0373
_refine_ls_shift/su_max 0.001
_refine_ls_shift/su_mean 0.000
_refine_ls_structure_factor_coef Fsqd
_refine_ls_weighting_details 'w=1/[\s^2^(Fo^2^)+(0.0630P)^2^+0.3526P] where P=(Fo^2^+2Fc^2^)/3'
_refine_ls_weighting_scheme calc
_refine_ls_wR_factor_gt 0.1025
_refine_ls_wR_factor_ref 0.1050
_reflns_Friedel_coverage 0.772
_reflns_Friedel_fraction_full 0.998
_reflns_Friedel_fraction_max 0.872
_reflns_number_gt 3896
_reflns_number_total 4164
_reflns_threshold_expression 'I > 2\s(I)'
_cod_data_source_file d0cc08241d2.cif
_cod_data_source_block mo_191216e_0m
_cod_depositor_comments 'Adding full bibliography for 7127867.cif.'
_cod_database_code 7127867
_shelx_shelxl_version_number 2014/7
_shelx_space_group_comment
; 
The symmetry employed for this shelxl refinement is uniquely defined 
by the following loop, which should always be used as a source of 
symmetry information in preference to the above space-group names. 
They are only intended as comments. 
;
_olex2_refinement_description
; 
1. Fixed Uiso 
 At 1.2 times of: 
  All C(H) groups, All C(H,H) groups, All N(H) groups 
 At 1.5 times of: 
  All O(H) groups 
2.a Ternary CH refined with riding coordinates: 
 C1(H1), C2(H2), C10(H10) 
2.b Secondary CH2 refined with riding coordinates: 
 C3(H3A,H3B), C15(H15A,H15B) 
2.c Aromatic/amide H refined with riding coordinates: 
 C6(H6), C7(H7), C8(H8), C9(H9), C12(H12), C13(H13), C14(H14), C17(H17) 
2.d X=CH2 refined with riding coordinates: 
 C18(H18A,H18B), C19(H19A,H19B) 
2.e Idealised tetrahedral OH refined as rotating group: 
 O1(H1B) 
;
_olex2_submission_special_instructions 'No special instructions were received'

loop_
_space_group_symop_operation_xyz
'x, y, z'
'-x, y, -z'
'x+1/2, y+1/2, z'
'-x+1/2, y+1/2, -z'

loop_
_atom_site_label
_atom_site_type_symbol
_atom_site_fract_x
_atom_site_fract_y
_atom_site_fract_z
_atom_site_U_iso_or_equiv
_atom_site_adp_type
_atom_site_occupancy
_atom_site_site_symmetry_order
_atom_site_calc_flag
_atom_site_refinement_flags_posn
_atom_site_refinement_flags_adp
_atom_site_refinement_flags_occupancy
_atom_site_disorder_assembly
_atom_site_disorder_group
C1 C 0.59656(6) 0.9560(3) -0.00864(14) 0.0294(3) Uani 1 1 d . . . . .
H1 H 0.5660 1.0368 0.0046 0.035 Uiso 1 1 calc R . . . .
C2 C 0.58961(6) 0.6911(3) 0.01856(15) 0.0325(3) Uani 1 1 d . . . . .
H2 H 0.5717 0.6657 0.0946 0.039 Uiso 1 1 calc R . . . .
C3 C 0.56050(6) 0.6062(3) -0.10637(16) 0.0373(4) Uani 1 1 d . . . . .
H3A H 0.5656 0.4403 -0.1204 0.045 Uiso 1 1 calc R . . . .
H3B H 0.5259 0.6357 -0.1044 0.045 Uiso 1 1 calc R . . . .
C4 C 0.58161(6) 0.7521(3) -0.20851(16) 0.0343(3) Uani 1 1 d . . . . .
C5 C 0.60232(6) 0.9548(3) -0.15260(15) 0.0316(3) Uani 1 1 d . . . . .
C6 C 0.62431(7) 1.1184(3) -0.22648(18) 0.0398(4) Uani 1 1 d . . . . .
H6 H 0.6383 1.2531 -0.1886 0.048 Uiso 1 1 calc R . . . .
C7 C 0.62515(8) 1.0781(4) -0.35858(19) 0.0494(5) Uani 1 1 d . . . . .
H7 H 0.6394 1.1876 -0.4097 0.059 Uiso 1 1 calc R . . . .
C8 C 0.60490(8) 0.8760(5) -0.41413(19) 0.0522(5) Uani 1 1 d . . . . .
H8 H 0.6058 0.8508 -0.5024 0.063 Uiso 1 1 calc R . . . .
C9 C 0.58313(7) 0.7095(4) -0.33980(18) 0.0450(4) Uani 1 1 d . . . . .
H9 H 0.5699 0.5729 -0.3773 0.054 Uiso 1 1 calc R . . . .
C10 C 0.63766(6) 1.0509(3) 0.20890(15) 0.0329(3) Uani 1 1 d . . . . .
H10 H 0.6389 0.8836 0.2305 0.039 Uiso 1 1 calc R . . . .
C11 C 0.59398(6) 1.1588(3) 0.26069(15) 0.0364(4) Uani 1 1 d . . . . .
C12 C 0.58681(7) 1.3729(4) 0.30844(19) 0.0440(4) Uani 1 1 d . . . . .
H12 H 0.6093 1.4949 0.3157 0.053 Uiso 1 1 calc R . . . .
C13 C 0.53845(8) 1.3789(5) 0.3459(2) 0.0563(6) Uani 1 1 d . . . . .
H13 H 0.5233 1.5045 0.3829 0.068 Uiso 1 1 calc R . . . .
C14 C 0.51926(8) 1.1706(6) 0.3176(2) 0.0636(6) Uani 1 1 d . . . . .
H14 H 0.4876 1.1260 0.3312 0.076 Uiso 1 1 calc R . . . .
C15 C 0.68437(7) 1.1716(4) 0.27099(18) 0.0436(4) Uani 1 1 d . . . . .
H15A H 0.6830 1.3367 0.2487 0.052 Uiso 1 1 calc R . . . .
H15B H 0.6850 1.1596 0.3644 0.052 Uiso 1 1 calc R . . . .
C16 C 0.73081(8) 1.0691(5) 0.2292(2) 0.0608(6) Uani 1 1 d . . . . .
C17 C 0.74761(12) 0.8462(7) 0.2859(4) 0.0875(11) Uani 1 1 d . . . . .
H17 H 0.7738 0.7766 0.2502 0.105 Uiso 1 1 calc R . . . .
C18 C 0.73059(15) 0.7353(6) 0.3785(4) 0.0977(12) Uani 1 1 d . . . . .
H18A H 0.7044 0.7965 0.4180 0.117 Uiso 1 1 calc R . . . .
H18B H 0.7444 0.5934 0.4066 0.117 Uiso 1 1 calc R . . . .
C19 C 0.75593(11) 1.1845(10) 0.1422(3) 0.0949(12) Uani 1 1 d . . . . .
H19A H 0.7848 1.1216 0.1170 0.114 Uiso 1 1 calc R . . . .
H19B H 0.7443 1.3265 0.1077 0.114 Uiso 1 1 calc R . . . .
N1 N 0.63641(5) 1.0788(2) 0.06649(13) 0.0314(3) Uani 1 1 d . . . . .
H1A H 0.6645(8) 1.023(4) 0.045(2) 0.038 Uiso 1 1 d R . . . .
O1 O 0.63691(4) 0.5897(2) 0.03472(13) 0.0400(3) Uani 1 1 d . . . . .
H1B H 0.6345 0.4470 0.0413 0.060 Uiso 1 1 calc GR . . . .
O2 O 0.55309(6) 1.0285(3) 0.26488(16) 0.0564(4) Uani 1 1 d . . . . .

loop_
_atom_site_aniso_label
_atom_site_aniso_U_11
_atom_site_aniso_U_22
_atom_site_aniso_U_33
_atom_site_aniso_U_23
_atom_site_aniso_U_13
_atom_site_aniso_U_12
C1 0.0336(7) 0.0276(7) 0.0272(7) 0.0000(5) 0.0036(5) 0.0012(5)
C2 0.0366(7) 0.0299(7) 0.0311(7) 0.0021(6) 0.0040(6) -0.0033(6)
C3 0.0389(8) 0.0350(8) 0.0377(8) -0.0018(7) 0.0013(6) -0.0068(6)
C4 0.0348(8) 0.0361(8) 0.0316(8) -0.0007(6) 0.0002(6) -0.0002(6)
C5 0.0347(7) 0.0320(7) 0.0284(7) 0.0011(6) 0.0035(6) 0.0021(6)
C6 0.0463(9) 0.0377(9) 0.0358(8) 0.0028(6) 0.0063(7) -0.0030(7)
C7 0.0588(11) 0.0549(11) 0.0360(9) 0.0079(9) 0.0129(8) -0.0025(10)
C8 0.0626(12) 0.0645(13) 0.0299(8) -0.0032(9) 0.0067(8) 0.0017(11)
C9 0.0524(10) 0.0482(10) 0.0335(8) -0.0077(8) -0.0005(7) -0.0016(8)
C10 0.0391(8) 0.0307(7) 0.0284(7) -0.0001(6) 0.0003(6) 0.0018(6)
C11 0.0401(8) 0.0424(9) 0.0267(7) 0.0034(7) 0.0034(6) 0.0031(7)
C12 0.0457(9) 0.0397(9) 0.0477(10) -0.0016(8) 0.0102(8) 0.0027(8)
C13 0.0520(11) 0.0718(15) 0.0457(11) -0.0093(10) 0.0076(8) 0.0172(11)
C14 0.0413(10) 0.0947(19) 0.0557(12) -0.0035(13) 0.0098(9) -0.0039(12)
C15 0.0410(9) 0.0474(10) 0.0410(9) -0.0110(8) -0.0039(7) 0.0014(8)
C16 0.0412(9) 0.0762(16) 0.0633(13) -0.0208(13) -0.0041(9) 0.0031(11)
C17 0.0626(16) 0.082(2) 0.112(3) -0.026(2) -0.0266(16) 0.0265(15)
C18 0.099(2) 0.0635(18) 0.119(3) 0.008(2) -0.051(2) 0.0049(17)
C19 0.0555(14) 0.138(3) 0.094(2) -0.024(2) 0.0250(14) -0.0152(19)
N1 0.0359(6) 0.0295(6) 0.0291(6) -0.0022(5) 0.0047(5) -0.0016(5)
O1 0.0417(6) 0.0290(6) 0.0483(7) 0.0045(5) -0.0005(5) 0.0010(5)
O2 0.0508(8) 0.0567(10) 0.0623(9) -0.0082(7) 0.0084(7) -0.0093(7)

loop_
_atom_type_symbol
_atom_type_description
_atom_type_scat_dispersion_real
_atom_type_scat_dispersion_imag
_atom_type_scat_source
C C 0.0033 0.0016 'International Tables Vol C Tables 4.2.6.8 and 6.1.1.4'
H H 0.0000 0.0000 'International Tables Vol C Tables 4.2.6.8 and 6.1.1.4'
N N 0.0061 0.0033 'International Tables Vol C Tables 4.2.6.8 and 6.1.1.4'
O O 0.0106 0.0060 'International Tables Vol C Tables 4.2.6.8 and 6.1.1.4'

loop_
_geom_angle_atom_site_label_1
_geom_angle_atom_site_label_2
_geom_angle_atom_site_label_3
_geom_angle
_geom_angle_site_symmetry_1
_geom_angle_site_symmetry_3
_geom_angle_publ_flag
C5 C1 C2 101.57(12) . . ?
N1 C1 C2 117.93(13) . . ?
N1 C1 C5 112.61(13) . . ?
C3 C2 C1 102.52(13) . . ?
O1 C2 C1 106.92(13) . . ?
O1 C2 C3 111.76(14) . . ?
C4 C3 C2 102.38(13) . . ?
C5 C4 C3 109.63(14) . . ?
C9 C4 C3 129.99(17) . . ?
C9 C4 C5 120.38(17) . . ?
C4 C5 C1 109.74(13) . . ?
C6 C5 C1 129.37(15) . . ?
C6 C5 C4 120.89(15) . . ?
C5 C6 C7 118.85(17) . . ?
C8 C7 C6 120.34(19) . . ?
C7 C8 C9 121.00(18) . . ?
C4 C9 C8 118.53(19) . . ?
C11 C10 C15 109.39(14) . . ?
N1 C10 C11 111.67(13) . . ?
N1 C10 C15 107.96(13) . . ?
C12 C11 C10 131.28(17) . . ?
C12 C11 O2 109.74(16) . . ?
O2 C11 C10 118.98(16) . . ?
C11 C12 C13 107.3(2) . . ?
C14 C13 C12 106.4(2) . . ?
C13 C14 O2 110.18(19) . . ?
C16 C15 C10 113.72(16) . . ?
C17 C16 C15 118.0(3) . . ?
C19 C16 C15 120.1(3) . . ?
C19 C16 C17 122.0(3) . . ?
C18 C17 C16 127.7(3) . . ?
C1 N1 C10 115.18(12) . . ?
C11 O2 C14 106.40(18) . . ?

loop_
_geom_bond_atom_site_label_1
_geom_bond_atom_site_label_2
_geom_bond_distance
_geom_bond_site_symmetry_2
_geom_bond_publ_flag
C1 C2 1.553(2) . ?
C1 C5 1.516(2) . ?
C1 N1 1.463(2) . ?
C2 C3 1.537(2) . ?
C2 O1 1.420(2) . ?
C3 C4 1.506(2) . ?
C4 C5 1.392(2) . ?
C4 C9 1.388(2) . ?
C5 C6 1.383(2) . ?
C6 C7 1.392(3) . ?
C7 C8 1.383(3) . ?
C8 C9 1.394(3) . ?
C10 C11 1.494(2) . ?
C10 C15 1.544(2) . ?
C10 N1 1.483(2) . ?
C11 C12 1.340(3) . ?
C11 O2 1.352(2) . ?
C12 C13 1.421(3) . ?
C13 C14 1.322(4) . ?
C14 O2 1.385(3) . ?
C15 C16 1.505(3) . ?
C16 C17 1.458(5) . ?
C16 C19 1.358(5) . ?
C17 C18 1.276(6) . ?

loop_
_geom_hbond_atom_site_label_D
_geom_hbond_atom_site_label_H
_geom_hbond_atom_site_label_A
_geom_hbond_distance_DH
_geom_hbond_distance_HA
_geom_hbond_distance_DA
_geom_hbond_angle_DHA
_geom_hbond_site_symmetry_A
O1 H1B N1 0.82 2.12 2.9331(18) 173.7 1_545
